data_1573357
loop_
_publ_author_name
'Gajda, Roman'
'S&#x142;awi&#x144;ski, Wojciech'
'Por&#x119;ba, Tomasz'
'Parafiniuk, Jan'
'Mezouar, Mohamed'
'Dera, Przemys&#x142;aw'
'Wo&#x17a;niak, Krzysztof'

_publ_section_title
;
 Incommensurately modulated structure of
 Zn<sub>4</sub>Si<sub>2</sub>O<sub>7</sub>(OH)<sub>2</sub>&#xb7;H<sub>2</sub>O
 at high pressure.
;
_journal_issue 1
_journal_name_full IUCrJ
_journal_paper_doi 10.1107/S2052252524011060
_journal_volume 12
_journal_year 2025
_chemical_formula_moiety 'O9 Si2 Zn4, O'
_chemical_formula_sum 'O10 Si2 Zn4'
_chemical_formula_weight 477.66
_space_group_crystal_system orthorhombic
_space_group_IT_number 44
_space_group_name_Hall 'I 2 -2'
_space_group_name_H-M_alt 'I m m 2'
_audit_creation_date 2024-08-16
_audit_creation_method
;
Olex2 1.5
(compiled 2024.02.16 svn.r378c4104 for OlexSys, GUI svn.r6928)
;
_cell_angle_alpha 90
_cell_angle_beta 90
_cell_angle_gamma 90
_cell_formula_units_Z 2
_cell_length_a 8.2501(2)
_cell_length_b 10.694(3)
_cell_length_c 5.06794(16)
_cell_measurement.pressure 1920000

_cell_measurement_reflns_used 1616
_cell_measurement_temperature 293(2)
_cell_measurement_theta_max 22.3090
_cell_measurement_theta_min 1.5470
_cell_volume 447.13(13)
_computing_cell_refinement 'CrysAlisPro 1.171.40.53 (Rigaku OD, 2019)'
_computing_data_collection 'CrysAlisPro 1.171.40.53 (Rigaku OD, 2019)'
_computing_data_reduction 'CrysAlisPro 1.171.40.53 (Rigaku OD, 2019)'
_computing_molecular_graphics 'Olex2 1.5 (Dolomanov et al., 2009)'
_computing_publication_material 'Olex2 1.5 (Dolomanov et al., 2009)'
_computing_structure_refinement 'SHELXL 2018/3 (Sheldrick, 2015)'
_diffrn_ambient_temperature 293(2)
_diffrn_detector 'CCD plate'
_diffrn_detector_area_resol_mean 5.8140
_diffrn_measured_fraction_theta_full 0.419
_diffrn_measured_fraction_theta_max 0.289
_diffrn_measurement_details
;
List of Runs (angles in degrees, time in seconds):

  # Type    Start    End  Width  t~exp~   \w     \q     \k     \f   Frames
--------------------------------------------------------------------------
  1  \f     50.00 130.00   0.50    1.00  90.00   0.00   0.00    --   160
  2  \f     50.00 130.00   0.50    2.00  90.00   0.00   0.00    --   160
;
_diffrn_measurement_device 'abstract diffractometer'
_diffrn_measurement_device_type 'esperanto-CrysAlisPro-abstract goniometer imported esperanto images'
_diffrn_measurement_method '\f scans'
_diffrn_orient_matrix_type 'CrysAlisPro convention (1999,Acta A55,543-557)'
_diffrn_orient_matrix_UB_11 0.0016223000
_diffrn_orient_matrix_UB_12 -0.0331074000
_diffrn_orient_matrix_UB_13 0.0014800000
_diffrn_orient_matrix_UB_21 0.0406878000
_diffrn_orient_matrix_UB_22 0.0014028000
_diffrn_orient_matrix_UB_23 0.0221385000
_diffrn_orient_matrix_UB_31 -0.0136101000
_diffrn_orient_matrix_UB_32 0.0002691000
_diffrn_orient_matrix_UB_33 0.0662603000
_diffrn_radiation_monochromator synchrotron
_diffrn_radiation_probe x-ray
_diffrn_radiation_type synchrotron
_diffrn_radiation_wavelength 0.35424
_diffrn_reflns_av_R_equivalents 0.1231
_diffrn_reflns_av_unetI/netI 0.0951
_diffrn_reflns_Laue_measured_fraction_full 0.419
_diffrn_reflns_Laue_measured_fraction_max 0.289
_diffrn_reflns_limit_h_max 16
_diffrn_reflns_limit_h_min -16
_diffrn_reflns_limit_k_max 7
_diffrn_reflns_limit_k_min -7
_diffrn_reflns_limit_l_max 9
_diffrn_reflns_limit_l_min -10
_diffrn_reflns_number 2462
_diffrn_reflns_point_group_measured_fraction_full 0.348
_diffrn_reflns_point_group_measured_fraction_max 0.255
_diffrn_reflns_theta_full 12.271
_diffrn_reflns_theta_max 23.559
_diffrn_reflns_theta_min 2.351
_diffrn_source synchrotron
_exptl_absorpt_coefficient_mu 1.617
_exptl_absorpt_correction_T_max 1.00000
_exptl_absorpt_correction_T_min 0.04840
_exptl_absorpt_correction_type multi-scan
_exptl_absorpt_process_details
;
CrysAlisPro 1.171.40.53 (Rigaku Oxford Diffraction, 2019)
Empirical absorption correction using spherical harmonics,
 implemented in SCALE3 ABSPACK scaling algorithm.
;
_exptl_crystal_colour colourless
_exptl_crystal_density_diffrn 3.548
_exptl_crystal_description block
_exptl_crystal_F_000 456
_exptl_crystal_size_max 0.06
_exptl_crystal_size_mid 0.04
_exptl_crystal_size_min 0.02
_refine_diff_density_max 2.488
_refine_diff_density_min -2.185
_refine_diff_density_rms 0.452
_refine_ls_abs_structure_details
;
 Classical Flack method preferred over Parsons because s.u. lower.
;
_refine_ls_abs_structure_Flack 0.6(2)
_refine_ls_extinction_method none
_refine_ls_goodness_of_fit_ref 1.029
_refine_ls_hydrogen_treatment undef
_refine_ls_matrix_type full
_refine_ls_number_parameters 43
_refine_ls_number_reflns 737
_refine_ls_number_restraints 1
_refine_ls_restrained_S_all 1.028
_refine_ls_R_factor_all 0.1001
_refine_ls_R_factor_gt 0.0990
_refine_ls_shift/su_max 0.000
_refine_ls_shift/su_mean 0.000
_refine_ls_structure_factor_coef Fsqd
_refine_ls_weighting_details 'w=1/[\s^2^(Fo^2^)+(0.2000P)^2^] where P=(Fo^2^+2Fc^2^)/3'
_refine_ls_weighting_scheme calc
_refine_ls_wR_factor_gt 0.2505
_refine_ls_wR_factor_ref 0.2519
_reflns_Friedel_coverage 0.660
_reflns_Friedel_fraction_full 0.259
_reflns_Friedel_fraction_max 0.217
_reflns_number_gt 678
_reflns_number_total 737
_reflns_threshold_expression 'I > 2\s(I)'
_cod_data_source_file fc5081.cif
_cod_data_source_block 1_92GPa_Imm2_DESY_crystal_3
_cod_original_cell_volume 447.12(12)
_cod_database_code 1573357
_shelx_shelxl_version_number 2018/3
_chemical_oxdiff_formula Zn4Si2O10H4
_shelx_space_group_comment
;
The symmetry employed for this shelxl refinement is uniquely defined
by the following loop, which should always be used as a source of
symmetry information in preference to the above space-group names.
They are only intended as comments.
;
_olex2_refinement_description
;
;
_olex2_submission_special_instructions 'No special instructions were received'
_oxdiff_exptl_absorpt_empirical_details
;
Empirical correction (ABSPACK) includes:
- Absorption correction using spherical harmonics
- Frame scaling
- Detector area scaling
;
_oxdiff_exptl_absorpt_empirical_full_max 12.042
_oxdiff_exptl_absorpt_empirical_full_min 0.380

loop_
_space_group_symop_operation_xyz
'x, y, z'
'-x, -y, z'
'x, -y, z'
'-x, y, z'
'x+1/2, y+1/2, z+1/2'
'-x+1/2, -y+1/2, z+1/2'
'x+1/2, -y+1/2, z+1/2'
'-x+1/2, y+1/2, z+1/2'

loop_
_atom_site_label
_atom_site_type_symbol
_atom_site_fract_x
_atom_site_fract_y
_atom_site_fract_z
_atom_site_U_iso_or_equiv
_atom_site_adp_type
_atom_site_occupancy
_atom_site_site_symmetry_order
_atom_site_calc_flag
_atom_site_refinement_flags_posn
_atom_site_refinement_flags_adp
_atom_site_refinement_flags_occupancy
_atom_site_disorder_assembly
_atom_site_disorder_group
Zn1 Zn 0.70714(8) 0.3407(2) 0.53930(2) 0.0159(10) Uani 1 1 d . . . . .
Si1 Si 0.500000 0.3550(6) 0.0309(11) 0.013(2) Uani 1 2 d S T P . .
O1 O 0.6617(8) 0.2936(18) -0.0964(16) 0.017(5) Uani 1 1 d . . . . .
O2 O 0.500000 0.3370(16) 0.3462(18) 0.015(7) Uani 1 2 d S T P . .
O3 O 0.8141(14) 0.500000 0.500(4) 0.033(11) Uani 1 2 d S T P . .
O4 O 0.500000 0.500000 -0.060(3) 0.047(18) Uani 1 4 d S T P . .
O5 O 0.000000 0.500000 0.028(13) 0.063(10) Uiso 1 4 d S . P . .

loop_
_atom_site_aniso_label
_atom_site_aniso_U_11
_atom_site_aniso_U_22
_atom_site_aniso_U_33
_atom_site_aniso_U_23
_atom_site_aniso_U_13
_atom_site_aniso_U_12
Zn1 0.0127(4) 0.025(3) 0.0102(4) -0.0002(11) -0.0001(3) 0.0028(3)
Si1 0.0101(8) 0.020(8) 0.0072(9) -0.0012(17) 0.000 0.000
O1 0.018(2) 0.020(17) 0.0135(19) 0.008(4) 0.0027(14) 0.011(3)
O2 0.010(2) 0.03(2) 0.009(2) -0.002(3) 0.000 0.000
O3 0.015(3) 0.03(3) 0.051(11) 0.000 0.004(4) 0.000
O4 0.024(6) 0.11(6) 0.011(6) 0.000 0.000 0.000

loop_
_atom_type_symbol
_atom_type_description
_atom_type_scat_dispersion_real
_atom_type_scat_dispersion_imag
_atom_type_scat_source
O O 0.0003 0.0013 'International Tables Vol C Tables 4.2.6.8 and 6.1.1.4'
Si Si 0.0175 0.0165 'International Tables Vol C Tables 4.2.6.8 and 6.1.1.4'
Zn Zn 0.2130 0.4015 'International Tables Vol C Tables 4.2.6.8 and 6.1.1.4'

loop_
_geom_angle_atom_site_label_1
_geom_angle_atom_site_label_2
_geom_angle_atom_site_label_3
_geom_angle
_geom_angle_site_symmetry_1
_geom_angle_site_symmetry_3
_geom_angle_publ_flag
O1 Zn1 O1 104.7(3) 6_655 1_556 ?
O1 Zn1 O2 107.1(5) 6_655 . ?
O1 Zn1 O2 107.3(3) 1_556 . ?
O1 Zn1 O3 111.4(5) 6_655 . ?
O3 Zn1 O1 114.5(8) . 1_556 ?
O3 Zn1 O2 111.3(7) . . ?
O1 Si1 O1 110.8(11) 4_655 . ?
O1 Si1 O4 105.9(8) 4_655 . ?
O1 Si1 O4 105.9(8) . . ?
O2 Si1 O1 110.3(5) . . ?
O2 Si1 O1 110.3(5) . 4_655 ?
O2 Si1 O4 113.4(9) . . ?
Zn1 O1 Zn1 115.0(5) 6_654 1_554 ?
Si1 O1 Zn1 115.5(7) . 1_554 ?
Si1 O1 Zn1 128.5(7) . 6_654 ?
Zn1 O2 Zn1 120.4(5) 4_655 . ?
Si1 O2 Zn1 119.4(3) . . ?
Si1 O2 Zn1 119.4(3) . 4_655 ?
Zn1 O3 Zn1 124.0(6) . 3_565 ?
Si1 O4 Si1 147.0(12) 2_665 . ?

loop_
_geom_bond_atom_site_label_1
_geom_bond_atom_site_label_2
_geom_bond_distance
_geom_bond_site_symmetry_2
_geom_bond_publ_flag
Zn1 O1 1.926(14) 6_655 ?
Zn1 O1 1.950(9) 1_556 ?
Zn1 O2 1.970(5) . ?
Zn1 O3 1.929(6) . ?
Si1 O1 1.620(9) . ?
Si1 O1 1.620(9) 4_655 ?
Si1 O2 1.609(12) . ?
Si1 O4 1.618(8) . ?

loop_
_geom_torsion_atom_site_label_1
_geom_torsion_atom_site_label_2
_geom_torsion_atom_site_label_3
_geom_torsion_atom_site_label_4
_geom_torsion
_geom_torsion_site_symmetry_1
_geom_torsion_site_symmetry_2
_geom_torsion_site_symmetry_3
_geom_torsion_site_symmetry_4
_geom_torsion_publ_flag
O1 Si1 O1 Zn1 -96.4(7) 4_655 . . 6_654 ?
O1 Si1 O1 Zn1 71.5(16) 4_655 . . 1_554 ?
O1 Si1 O2 Zn1 33.9(13) . . . . ?
O1 Si1 O2 Zn1 156.6(11) 4_655 . . . ?
O1 Si1 O2 Zn1 -33.9(13) 4_655 . . 4_655 ?
O1 Si1 O2 Zn1 -156.6(11) . . . 4_655 ?
O1 Si1 O4 Si1 -121.1(5) . . . 2_665 ?
O1 Si1 O4 Si1 121.1(5) 4_655 . . 2_665 ?
O2 Si1 O1 Zn1 -166.0(9) . . . 1_554 ?
O2 Si1 O1 Zn1 26.0(14) . . . 6_654 ?
O2 Si1 O4 Si1 0.000(4) . . . 2_665 ?
O4 Si1 O1 Zn1 -42.9(11) . . . 1_554 ?
O4 Si1 O1 Zn1 149.1(11) . . . 6_654 ?
O4 Si1 O2 Zn1 84.7(9) . . . 4_655 ?
O4 Si1 O2 Zn1 -84.7(9) . . . . ?
